data_7155700
loop_
_publ_author_name
'Kaiser, Reinhard Peter'
'Mosinger, Jiri'
'Cisarova, Ivana'
'Kotora, Martin'

_publ_section_title
;
 Synthesis of Selectively 4-Substituted 9,9&#x00B4;-Spirobifluorenes and
 Modulation of Their Photophysical Properties.
;
_journal_name_full 'Org. Biomol. Chem.'
_journal_paper_doi 10.1039/C7OB01319A
_journal_year 2017
_chemical_compound_source 'synthesized by the authors'
_chemical_formula_moiety 'C51 H39 Cl3'
_chemical_formula_sum 'C51 H39 Cl3'
_chemical_formula_weight 758.17
_space_group_crystal_system triclinic
_space_group_IT_number 2
_space_group_name_Hall '-P 1'
_space_group_name_H-M_alt 'P -1'
_symmetry_space_group_name_Hall '-P 1'
_symmetry_space_group_name_H-M 'P -1'
_atom_sites_solution_hydrogens geom
_atom_sites_solution_primary direct
_atom_sites_solution_secondary difmap
_audit_creation_method SHELXL-2014/7
_audit_update_record
;
2017-04-04 deposited with the CCDC.
2017-06-16 downloaded from the CCDC.
;
_cell_angle_alpha 75.028(2)
_cell_angle_beta 85.120(2)
_cell_angle_gamma 71.846(2)
_cell_formula_units_Z 2
_cell_length_a 9.9228(4)
_cell_length_b 12.9083(6)
_cell_length_c 16.2089(7)
_cell_measurement_reflns_used 9865
_cell_measurement_temperature 150(2)
_cell_measurement_theta_max 27.5157
_cell_measurement_theta_min 2.3908
_cell_volume 1905.80(15)
_computing_cell_refinement 'SAINT V8.35A (Bruker AXS Inc., 2015)'
_computing_data_collection 'Bruker Instrument Service v4.2.9'
_computing_data_reduction 'SAINT V8.35A (Bruker AXS Inc., 2015)'
_computing_structure_refinement 'SHELXL-2014/7 (Sheldrick, 2014)'
_computing_structure_solution 'XT, VERSION 2014/4'
_diffrn_ambient_temperature 150(2)
_diffrn_measured_fraction_theta_full 0.999
_diffrn_measured_fraction_theta_max 0.998
_diffrn_measurement_device_type 'Bruker D8 VENTURE Kappa Duo PHOTON 100 CMOS'
_diffrn_measurement_method '\f and \w scans'
_diffrn_radiation_type MoK\a
_diffrn_radiation_wavelength 0.71073
_diffrn_reflns_av_R_equivalents 0.0671
_diffrn_reflns_av_unetI/netI 0.0358
_diffrn_reflns_Laue_measured_fraction_full 0.999
_diffrn_reflns_Laue_measured_fraction_max 0.998
_diffrn_reflns_limit_h_max 12
_diffrn_reflns_limit_h_min -12
_diffrn_reflns_limit_k_max 16
_diffrn_reflns_limit_k_min -16
_diffrn_reflns_limit_l_max 21
_diffrn_reflns_limit_l_min -20
_diffrn_reflns_number 42155
_diffrn_reflns_point_group_measured_fraction_full 0.999
_diffrn_reflns_point_group_measured_fraction_max 0.998
_diffrn_reflns_theta_full 25.242
_diffrn_reflns_theta_max 27.530
_diffrn_reflns_theta_min 2.160
_diffrn_source 'I\mS  micro-focus sealed tube'
_exptl_absorpt_coefficient_mu 0.278
_exptl_absorpt_correction_T_max 0.96
_exptl_absorpt_correction_T_min 0.93
_exptl_absorpt_correction_type multi-scan
_exptl_absorpt_process_details
;
SADABS-2014/5 - Bruker AXS area detector scaling and absorption correction
;
_exptl_crystal_colour colourless
_exptl_crystal_density_diffrn 1.321
_exptl_crystal_description prism
_exptl_crystal_F_000 792
_exptl_crystal_size_max 0.267
_exptl_crystal_size_mid 0.175
_exptl_crystal_size_min 0.154
_refine_diff_density_max 0.418
_refine_diff_density_min -0.676
_refine_diff_density_rms 0.058
_refine_ls_extinction_method none
_refine_ls_goodness_of_fit_ref 1.050
_refine_ls_hydrogen_treatment constr
_refine_ls_matrix_type full
_refine_ls_number_parameters 490
_refine_ls_number_reflns 8754
_refine_ls_number_restraints 0
_refine_ls_restrained_S_all 1.050
_refine_ls_R_factor_all 0.0531
_refine_ls_R_factor_gt 0.0424
_refine_ls_shift/su_max 0.000
_refine_ls_shift/su_mean 0.000
_refine_ls_structure_factor_coef Fsqd
_refine_ls_weighting_details 'w=1/[\s^2^(Fo^2^)+(0.0646P)^2^+0.9492P] where P=(Fo^2^+2Fc^2^)/3'
_refine_ls_weighting_scheme calc
_refine_ls_wR_factor_gt 0.1181
_refine_ls_wR_factor_ref 0.1239
_reflns_Friedel_coverage 0.000
_reflns_number_gt 7212
_reflns_number_total 8754
_reflns_threshold_expression 'I > 2\s(I)'
_cod_data_source_file c7ob01319a2.cif
_cod_data_source_block mo_rk_308_korota
_cod_database_code 7155700
_shelx_shelxl_version_number 2014/7
_shelx_space_group_comment
;
The symmetry employed for this shelxl refinement is uniquely defined
by the following loop, which should always be used as a source of
symmetry information in preference to the above space-group names.
They are only intended as comments.
;
_shelx_estimated_absorpt_t_min 0.930
_shelx_estimated_absorpt_t_max 0.959

loop_
_space_group_symop_operation_xyz
'x, y, z'
'-x, -y, -z'

loop_
_atom_site_label
_atom_site_type_symbol
_atom_site_fract_x
_atom_site_fract_y
_atom_site_fract_z
_atom_site_U_iso_or_equiv
_atom_site_adp_type
_atom_site_occupancy
_atom_site_site_symmetry_order
_atom_site_calc_flag
_atom_site_refinement_flags_posn
_atom_site_refinement_flags_adp
C1 C 0.61544(15) 0.24206(12) 0.72432(9) 0.0121(3) Uani 1 1 d . .
C2 C 0.50831(15) 0.20650(12) 0.77323(9) 0.0130(3) Uani 1 1 d . .
C3 C 0.46606(16) 0.24145(13) 0.84964(9) 0.0142(3) Uani 1 1 d . .
C4 C 0.52978(16) 0.31213(12) 0.87487(9) 0.0140(3) Uani 1 1 d . .
C5 C 0.63650(15) 0.34874(12) 0.82379(9) 0.0129(3) Uani 1 1 d . .
C6 C 0.68036(15) 0.31157(12) 0.74913(9) 0.0126(3) Uani 1 1 d . .
C7 C 0.79044(15) 0.33229(12) 0.68519(9) 0.0129(3) Uani 1 1 d . .
C8 C 0.89152(16) 0.38867(13) 0.68093(10) 0.0160(3) Uani 1 1 d . .
H8 H 0.8976 0.4232 0.7250 0.019 Uiso 1 1 calc R U
C9 C 0.98319(16) 0.39330(13) 0.61092(10) 0.0181(3) Uani 1 1 d . .
H9 H 1.0516 0.4320 0.6073 0.022 Uiso 1 1 calc R U
C10 C 0.97627(17) 0.34221(14) 0.54619(10) 0.0191(3) Uani 1 1 d . .
H10 H 1.0390 0.3472 0.4987 0.023 Uiso 1 1 calc R U
C11 C 0.87810(17) 0.28392(13) 0.55060(10) 0.0172(3) Uani 1 1 d . .
H11 H 0.8742 0.2477 0.5071 0.021 Uiso 1 1 calc R U
C12 C 0.78619(15) 0.27986(12) 0.61988(9) 0.0135(3) Uani 1 1 d . .
C13 C 0.67243(15) 0.22042(12) 0.63801(9) 0.0125(3) Uani 1 1 d . .
C14 C 0.55819(16) 0.26866(13) 0.56897(9) 0.0148(3) Uani 1 1 d . .
C15 C 0.46187(17) 0.37490(14) 0.54890(10) 0.0193(3) Uani 1 1 d . .
H15 H 0.4627 0.4294 0.5784 0.023 Uiso 1 1 calc R U
C16 C 0.36298(18) 0.40094(16) 0.48440(11) 0.0250(4) Uani 1 1 d . .
H16 H 0.2948 0.4732 0.4705 0.030 Uiso 1 1 calc R U
C17 C 0.36453(19) 0.32104(16) 0.44067(11) 0.0259(4) Uani 1 1 d . .
H17 H 0.2971 0.3396 0.3969 0.031 Uiso 1 1 calc R U
C18 C 0.46256(18) 0.21475(16) 0.45971(10) 0.0224(3) Uani 1 1 d . .
H18 H 0.4638 0.1613 0.4286 0.027 Uiso 1 1 calc R U
C19 C 0.55950(17) 0.18767(14) 0.52538(10) 0.0166(3) Uani 1 1 d . .
C20 C 0.66755(17) 0.08256(13) 0.56398(10) 0.0165(3) Uani 1 1 d . .
C21 C 0.70952(19) -0.02257(15) 0.54531(11) 0.0230(3) Uani 1 1 d . .
H21 H 0.6682 -0.0343 0.4990 0.028 Uiso 1 1 calc R U
C22 C 0.8125(2) -0.10972(15) 0.59538(12) 0.0271(4) Uani 1 1 d . .
H22 H 0.8411 -0.1818 0.5835 0.032 Uiso 1 1 calc R U
C23 C 0.87482(19) -0.09327(14) 0.66305(12) 0.0247(4) Uani 1 1 d . .
H23 H 0.9445 -0.1542 0.6971 0.030 Uiso 1 1 calc R U
C24 C 0.83516(17) 0.01250(13) 0.68091(10) 0.0187(3) Uani 1 1 d . .
H24 H 0.8789 0.0247 0.7260 0.022 Uiso 1 1 calc R U
C25 C 0.73123(16) 0.09881(13) 0.63181(9) 0.0143(3) Uani 1 1 d . .
C26 C 0.44070(16) 0.13235(13) 0.74512(9) 0.0135(3) Uani 1 1 d . .
C27 C 0.31720(17) 0.17751(13) 0.69685(10) 0.0181(3) Uani 1 1 d . .
H27 H 0.2763 0.2568 0.6799 0.022 Uiso 1 1 calc R U
C28 C 0.25271(17) 0.10789(14) 0.67301(11) 0.0208(3) Uani 1 1 d . .
H28 H 0.1681 0.1404 0.6403 0.025 Uiso 1 1 calc R U
C29 C 0.31047(17) -0.00837(14) 0.69637(10) 0.0189(3) Uani 1 1 d . .
C30 C 0.43543(18) -0.05303(14) 0.74298(11) 0.0210(3) Uani 1 1 d . .
H30 H 0.4777 -0.1322 0.7585 0.025 Uiso 1 1 calc R U
C31 C 0.50000(17) 0.01570(13) 0.76734(10) 0.0188(3) Uani 1 1 d . .
H31 H 0.5852 -0.0170 0.7994 0.023 Uiso 1 1 calc R U
C32 C 0.2379(2) -0.08402(16) 0.67345(12) 0.0282(4) Uani 1 1 d . .
H32A H 0.1583 -0.0383 0.6352 0.042 Uiso 1 1 calc R U
H32B H 0.2025 -0.1259 0.7255 0.042 Uiso 1 1 calc R U
H32C H 0.3057 -0.1369 0.6447 0.042 Uiso 1 1 calc R U
C33 C 0.34784(17) 0.20458(14) 0.90290(10) 0.0189(3) Uani 1 1 d . .
H33A H 0.3651 0.1960 0.9639 0.023 Uiso 1 1 calc R U
H33B H 0.3503 0.1302 0.8957 0.023 Uiso 1 1 calc R U
C34 C 0.20033(18) 0.28746(16) 0.87878(12) 0.0257(4) Uani 1 1 d . .
H34A H 0.1971 0.3614 0.8857 0.039 Uiso 1 1 calc R U
H34B H 0.1290 0.2603 0.9160 0.039 Uiso 1 1 calc R U
H34C H 0.1806 0.2937 0.8192 0.039 Uiso 1 1 calc R U
C35 C 0.48532(17) 0.34758(14) 0.95795(10) 0.0186(3) Uani 1 1 d . .
H35A H 0.3819 0.3604 0.9662 0.022 Uiso 1 1 calc R U
H35B H 0.5044 0.4196 0.9538 0.022 Uiso 1 1 calc R U
C36 C 0.5629(2) 0.26004(17) 1.03602(11) 0.0275(4) Uani 1 1 d . .
H36A H 0.5418 0.1892 1.0418 0.041 Uiso 1 1 calc R U
H36B H 0.5312 0.2875 1.0875 0.041 Uiso 1 1 calc R U
H36C H 0.6654 0.2475 1.0286 0.041 Uiso 1 1 calc R U
C37 C 0.69634(16) 0.43216(13) 0.84444(9) 0.0140(3) Uani 1 1 d . .
C38 C 0.65613(17) 0.54251(13) 0.79412(10) 0.0178(3) Uani 1 1 d . .
H38 H 0.5919 0.5624 0.7484 0.021 Uiso 1 1 calc R U
C39 C 0.70814(17) 0.62301(13) 0.80978(11) 0.0188(3) Uani 1 1 d . .
H39 H 0.6804 0.6972 0.7743 0.023 Uiso 1 1 calc R U
C40 C 0.80165(17) 0.59634(13) 0.87764(10) 0.0176(3) Uani 1 1 d . .
C41 C 0.84442(18) 0.48569(14) 0.92732(10) 0.0205(3) Uani 1 1 d . .
H41 H 0.9091 0.4656 0.9729 0.025 Uiso 1 1 calc R U
C42 C 0.79274(17) 0.40492(14) 0.91028(10) 0.0185(3) Uani 1 1 d . .
H42 H 0.8236 0.3298 0.9441 0.022 Uiso 1 1 calc R U
C43 C 0.84911(18) 0.68444(14) 0.89337(10) 0.0210(3) Uani 1 1 d . .
C44 C 0.88066(19) 0.76417(14) 0.89957(10) 0.0215(3) Uani 1 1 d . .
C45 C 0.91529(18) 0.86421(13) 0.90117(10) 0.0175(3) Uani 1 1 d . .
C46 C 1.05262(18) 0.87080(14) 0.88316(11) 0.0211(3) Uani 1 1 d . .
H46 H 1.1263 0.8065 0.8750 0.025 Uiso 1 1 calc R U
C47 C 1.0827(2) 0.97066(16) 0.87705(11) 0.0254(4) Uani 1 1 d . .
H47 H 1.1765 0.9746 0.8647 0.030 Uiso 1 1 calc R U
C48 C 0.9757(2) 1.06431(15) 0.88904(11) 0.0258(4) Uani 1 1 d . .
H48 H 0.9956 1.1332 0.8835 0.031 Uiso 1 1 calc R U
C49 C 0.8395(2) 1.05798(14) 0.90907(11) 0.0241(4) Uani 1 1 d . .
H49 H 0.7668 1.1221 0.9184 0.029 Uiso 1 1 calc R U
C50 C 0.80913(18) 0.95837(14) 0.91549(10) 0.0203(3) Uani 1 1 d . .
H50 H 0.7158 0.9542 0.9297 0.024 Uiso 1 1 calc R U
C1S C 0.7522(2) 0.44753(16) 0.26241(12) 0.0274(4) Uani 1 1 d . .
H1S H 0.7062 0.5305 0.2524 0.033 Uiso 1 1 calc R U
Cl1 Cl 0.67018(6) 0.38008(4) 0.35019(3) 0.03586(13) Uani 1 1 d . .
Cl3 Cl 0.73185(6) 0.40640(5) 0.17010(3) 0.04011(14) Uani 1 1 d . .
Cl2 Cl 0.93358(6) 0.41807(5) 0.28273(4) 0.04736(16) Uani 1 1 d . .

loop_
_atom_site_aniso_label
_atom_site_aniso_U_11
_atom_site_aniso_U_22
_atom_site_aniso_U_33
_atom_site_aniso_U_23
_atom_site_aniso_U_13
_atom_site_aniso_U_12
C1 0.0140(7) 0.0118(7) 0.0112(6) -0.0032(5) -0.0010(5) -0.0042(5)
C2 0.0146(7) 0.0120(7) 0.0135(7) -0.0031(5) -0.0009(5) -0.0053(5)
C3 0.0146(7) 0.0146(7) 0.0134(7) -0.0027(5) 0.0018(5) -0.0055(6)
C4 0.0154(7) 0.0139(7) 0.0124(7) -0.0046(5) 0.0009(5) -0.0032(6)
C5 0.0152(7) 0.0122(7) 0.0121(7) -0.0038(5) -0.0008(5) -0.0044(5)
C6 0.0136(7) 0.0121(7) 0.0127(7) -0.0029(5) -0.0003(5) -0.0048(5)
C7 0.0135(7) 0.0127(7) 0.0126(7) -0.0027(5) 0.0010(5) -0.0046(5)
C8 0.0162(7) 0.0145(7) 0.0185(7) -0.0047(6) -0.0003(6) -0.0058(6)
C9 0.0143(7) 0.0161(7) 0.0235(8) -0.0021(6) 0.0016(6) -0.0068(6)
C10 0.0177(7) 0.0194(8) 0.0186(8) -0.0033(6) 0.0061(6) -0.0061(6)
C11 0.0196(7) 0.0178(7) 0.0144(7) -0.0047(6) 0.0020(6) -0.0059(6)
C12 0.0142(7) 0.0128(7) 0.0139(7) -0.0027(5) -0.0005(5) -0.0049(5)
C13 0.0146(7) 0.0134(7) 0.0115(7) -0.0042(5) 0.0011(5) -0.0061(5)
C14 0.0161(7) 0.0199(7) 0.0104(7) -0.0026(6) 0.0015(5) -0.0098(6)
C15 0.0204(8) 0.0197(8) 0.0173(7) -0.0016(6) 0.0003(6) -0.0078(6)
C16 0.0186(8) 0.0275(9) 0.0230(8) 0.0050(7) -0.0032(6) -0.0073(7)
C17 0.0228(8) 0.0388(10) 0.0169(8) 0.0029(7) -0.0051(6) -0.0169(8)
C18 0.0268(9) 0.0327(9) 0.0144(7) -0.0049(7) 0.0003(6) -0.0194(7)
C19 0.0198(7) 0.0216(8) 0.0129(7) -0.0054(6) 0.0027(6) -0.0122(6)
C20 0.0212(7) 0.0190(8) 0.0133(7) -0.0055(6) 0.0032(6) -0.0112(6)
C21 0.0328(9) 0.0234(9) 0.0207(8) -0.0118(7) 0.0051(7) -0.0155(7)
C22 0.0346(10) 0.0176(8) 0.0340(10) -0.0137(7) 0.0067(8) -0.0107(7)
C23 0.0244(8) 0.0149(8) 0.0329(9) -0.0051(7) 0.0009(7) -0.0040(6)
C24 0.0197(8) 0.0176(8) 0.0197(8) -0.0056(6) 0.0007(6) -0.0063(6)
C25 0.0176(7) 0.0144(7) 0.0139(7) -0.0059(6) 0.0041(5) -0.0079(6)
C26 0.0152(7) 0.0158(7) 0.0120(7) -0.0038(5) 0.0026(5) -0.0087(6)
C27 0.0202(8) 0.0157(7) 0.0189(7) -0.0023(6) -0.0023(6) -0.0070(6)
C28 0.0191(8) 0.0243(8) 0.0216(8) -0.0053(7) -0.0036(6) -0.0096(7)
C29 0.0230(8) 0.0228(8) 0.0181(7) -0.0095(6) 0.0064(6) -0.0147(7)
C30 0.0246(8) 0.0132(7) 0.0266(8) -0.0060(6) 0.0025(7) -0.0073(6)
C31 0.0180(7) 0.0168(8) 0.0220(8) -0.0041(6) -0.0025(6) -0.0057(6)
C32 0.0332(10) 0.0333(10) 0.0303(9) -0.0164(8) 0.0068(8) -0.0221(8)
C33 0.0212(8) 0.0227(8) 0.0169(7) -0.0068(6) 0.0062(6) -0.0126(6)
C34 0.0186(8) 0.0353(10) 0.0259(9) -0.0099(8) 0.0057(7) -0.0114(7)
C35 0.0203(8) 0.0225(8) 0.0157(7) -0.0100(6) 0.0049(6) -0.0074(6)
C36 0.0283(9) 0.0398(11) 0.0143(8) -0.0076(7) 0.0016(7) -0.0099(8)
C37 0.0161(7) 0.0146(7) 0.0144(7) -0.0075(6) 0.0027(5) -0.0066(6)
C38 0.0192(7) 0.0173(8) 0.0179(7) -0.0046(6) -0.0030(6) -0.0058(6)
C39 0.0204(8) 0.0133(7) 0.0222(8) -0.0044(6) 0.0007(6) -0.0045(6)
C40 0.0197(7) 0.0184(8) 0.0196(8) -0.0105(6) 0.0047(6) -0.0091(6)
C41 0.0237(8) 0.0231(8) 0.0188(8) -0.0068(6) -0.0032(6) -0.0105(7)
C42 0.0226(8) 0.0151(7) 0.0187(8) -0.0028(6) -0.0032(6) -0.0071(6)
C43 0.0255(8) 0.0228(8) 0.0192(8) -0.0084(6) 0.0035(6) -0.0116(7)
C44 0.0293(9) 0.0220(8) 0.0174(8) -0.0065(6) -0.0006(6) -0.0119(7)
C45 0.0268(8) 0.0164(7) 0.0123(7) -0.0033(6) -0.0022(6) -0.0105(6)
C46 0.0237(8) 0.0198(8) 0.0210(8) -0.0078(6) 0.0002(6) -0.0061(6)
C47 0.0274(9) 0.0312(10) 0.0249(9) -0.0092(7) 0.0028(7) -0.0178(8)
C48 0.0394(10) 0.0205(8) 0.0236(8) -0.0061(7) -0.0010(7) -0.0169(8)
C49 0.0337(9) 0.0154(8) 0.0216(8) -0.0055(6) -0.0018(7) -0.0039(7)
C50 0.0218(8) 0.0218(8) 0.0187(8) -0.0043(6) -0.0009(6) -0.0088(6)
C1S 0.0314(9) 0.0226(9) 0.0295(9) -0.0088(7) 0.0067(7) -0.0098(7)
Cl1 0.0396(3) 0.0378(3) 0.0313(2) -0.0073(2) 0.0098(2) -0.0167(2)
Cl3 0.0485(3) 0.0396(3) 0.0294(3) -0.0141(2) -0.0031(2) -0.0038(2)
Cl2 0.0350(3) 0.0575(4) 0.0615(4) -0.0229(3) 0.0054(2) -0.0253(3)

loop_
_atom_type_symbol
_atom_type_description
_atom_type_scat_dispersion_real
_atom_type_scat_dispersion_imag
_atom_type_scat_source
C C 0.0033 0.0016 'International Tables Vol C Tables 4.2.6.8 and 6.1.1.4'
H H 0.0000 0.0000 'International Tables Vol C Tables 4.2.6.8 and 6.1.1.4'
Cl Cl 0.1484 0.1585 'International Tables Vol C Tables 4.2.6.8 and 6.1.1.4'

loop_
_geom_angle_atom_site_label_1
_geom_angle_atom_site_label_2
_geom_angle_atom_site_label_3
_geom_angle
C2 C1 C6 121.55(13)
C2 C1 C13 127.63(12)
C6 C1 C13 110.72(12)
C1 C2 C3 118.40(12)
C1 C2 C26 120.41(13)
C3 C2 C26 121.20(13)
C4 C3 C2 120.54(13)
C4 C3 C33 120.54(13)
C2 C3 C33 118.89(13)
C5 C4 C3 120.23(13)
C5 C4 C35 119.66(13)
C3 C4 C35 120.10(13)
C6 C5 C4 118.94(13)
C6 C5 C37 119.48(13)
C4 C5 C37 121.44(13)
C5 C6 C1 120.30(13)
C5 C6 C7 131.33(13)
C1 C6 C7 108.37(12)
C8 C7 C12 119.21(13)
C8 C7 C6 132.56(13)
C12 C7 C6 108.22(12)
C9 C8 C7 118.91(14)
C9 C8 H8 120.5
C7 C8 H8 120.5
C10 C9 C8 121.14(14)
C10 C9 H9 119.4
C8 C9 H9 119.4
C11 C10 C9 120.46(14)
C11 C10 H10 119.8
C9 C10 H10 119.8
C12 C11 C10 118.49(14)
C12 C11 H11 120.8
C10 C11 H11 120.8
C11 C12 C7 121.77(13)
C11 C12 C13 127.33(13)
C7 C12 C13 110.90(12)
C25 C13 C12 111.64(12)
C25 C13 C1 117.80(12)
C12 C13 C1 101.62(11)
C25 C13 C14 101.57(11)
C12 C13 C14 112.03(12)
C1 C13 C14 112.59(12)
C15 C14 C19 121.29(14)
C15 C14 C13 128.17(13)
C19 C14 C13 110.54(13)
C14 C15 C16 118.90(15)
C14 C15 H15 120.5
C16 C15 H15 120.5
C17 C16 C15 119.96(17)
C17 C16 H16 120.0
C15 C16 H16 120.0
C18 C17 C16 121.34(15)
C18 C17 H17 119.3
C16 C17 H17 119.3
C17 C18 C19 118.83(15)
C17 C18 H18 120.6
C19 C18 H18 120.6
C18 C19 C14 119.66(16)
C18 C19 C20 131.83(15)
C14 C19 C20 108.46(13)
C21 C20 C25 119.79(15)
C21 C20 C19 131.32(14)
C25 C20 C19 108.87(13)
C22 C21 C20 118.91(15)
C22 C21 H21 120.5
C20 C21 H21 120.5
C21 C22 C23 121.04(15)
C21 C22 H22 119.5
C23 C22 H22 119.5
C22 C23 C24 120.24(17)
C22 C23 H23 119.9
C24 C23 H23 119.9
C25 C24 C23 118.67(15)
C25 C24 H24 120.7
C23 C24 H24 120.7
C24 C25 C20 121.31(14)
C24 C25 C13 128.27(13)
C20 C25 C13 110.38(13)
C27 C26 C31 118.18(13)
C27 C26 C2 121.19(14)
C31 C26 C2 120.63(13)
C26 C27 C28 120.87(15)
C26 C27 H27 119.6
C28 C27 H27 119.6
C29 C28 C27 120.94(15)
C29 C28 H28 119.5
C27 C28 H28 119.5
C30 C29 C28 118.01(14)
C30 C29 C32 120.97(16)
C28 C29 C32 121.01(15)
C29 C30 C31 121.41(15)
C29 C30 H30 119.3
C31 C30 H30 119.3
C30 C31 C26 120.57(15)
C30 C31 H31 119.7
C26 C31 H31 119.7
C29 C32 H32A 109.5
C29 C32 H32B 109.5
H32A C32 H32B 109.5
C29 C32 H32C 109.5
H32A C32 H32C 109.5
H32B C32 H32C 109.5
C3 C33 C34 113.13(14)
C3 C33 H33A 109.0
C34 C33 H33A 109.0
C3 C33 H33B 109.0
C34 C33 H33B 109.0
H33A C33 H33B 107.8
C33 C34 H34A 109.5
C33 C34 H34B 109.5
H34A C34 H34B 109.5
C33 C34 H34C 109.5
H34A C34 H34C 109.5
H34B C34 H34C 109.5
C4 C35 C36 112.95(13)
C4 C35 H35A 109.0
C36 C35 H35A 109.0
C4 C35 H35B 109.0
C36 C35 H35B 109.0
H35A C35 H35B 107.8
C35 C36 H36A 109.5
C35 C36 H36B 109.5
H36A C36 H36B 109.5
C35 C36 H36C 109.5
H36A C36 H36C 109.5
H36B C36 H36C 109.5
C42 C37 C38 118.15(13)
C42 C37 C5 123.39(14)
C38 C37 C5 118.45(13)
C39 C38 C37 121.13(14)
C39 C38 H38 119.4
C37 C38 H38 119.4
C38 C39 C40 120.64(15)
C38 C39 H39 119.7
C40 C39 H39 119.7
C41 C40 C39 118.59(14)
C41 C40 C43 122.84(15)
C39 C40 C43 118.58(15)
C42 C41 C40 120.26(15)
C42 C41 H41 119.9
C40 C41 H41 119.9
C41 C42 C37 121.19(15)
C41 C42 H42 119.4
C37 C42 H42 119.4
C44 C43 C40 173.55(19)
C43 C44 C45 176.08(18)
C46 C45 C50 119.09(14)
C46 C45 C44 120.67(15)
C50 C45 C44 120.11(15)
C47 C46 C45 120.49(16)
C47 C46 H46 119.8
C45 C46 H46 119.8
C48 C47 C46 119.85(16)
C48 C47 H47 120.1
C46 C47 H47 120.1
C47 C48 C49 120.17(15)
C47 C48 H48 119.9
C49 C48 H48 119.9
C48 C49 C50 120.17(16)
C48 C49 H49 119.9
C50 C49 H49 119.9
C49 C50 C45 120.19(16)
C49 C50 H50 119.9
C45 C50 H50 119.9
Cl1 C1S Cl3 110.86(10)
Cl1 C1S Cl2 110.46(11)
Cl3 C1S Cl2 110.04(10)
Cl1 C1S H1S 108.5
Cl3 C1S H1S 108.5
Cl2 C1S H1S 108.5

loop_
_geom_bond_atom_site_label_1
_geom_bond_atom_site_label_2
_geom_bond_distance
C1 C2 1.393(2)
C1 C6 1.4043(18)
C1 C13 1.5245(19)
C2 C3 1.413(2)
C2 C26 1.5005(18)
C3 C4 1.4126(19)
C3 C33 1.520(2)
C4 C5 1.411(2)
C4 C35 1.520(2)
C5 C6 1.402(2)
C5 C37 1.4976(19)
C6 C7 1.478(2)
C7 C8 1.3991(19)
C7 C12 1.4057(19)
C8 C9 1.393(2)
C8 H8 0.9500
C9 C10 1.392(2)
C9 H9 0.9500
C10 C11 1.392(2)
C10 H10 0.9500
C11 C12 1.386(2)
C11 H11 0.9500
C12 C13 1.5219(19)
C13 C25 1.522(2)
C13 C14 1.530(2)
C14 C15 1.380(2)
C14 C19 1.401(2)
C15 C16 1.399(2)
C15 H15 0.9500
C16 C17 1.390(3)
C16 H16 0.9500
C17 C18 1.387(3)
C17 H17 0.9500
C18 C19 1.398(2)
C18 H18 0.9500
C19 C20 1.467(2)
C20 C21 1.395(2)
C20 C25 1.404(2)
C21 C22 1.386(3)
C21 H21 0.9500
C22 C23 1.396(3)
C22 H22 0.9500
C23 C24 1.397(2)
C23 H23 0.9500
C24 C25 1.380(2)
C24 H24 0.9500
C26 C27 1.391(2)
C26 C31 1.395(2)
C27 C28 1.395(2)
C27 H27 0.9500
C28 C29 1.390(2)
C28 H28 0.9500
C29 C30 1.389(2)
C29 C32 1.511(2)
C30 C31 1.390(2)
C30 H30 0.9500
C31 H31 0.9500
C32 H32A 0.9800
C32 H32B 0.9800
C32 H32C 0.9800
C33 C34 1.531(2)
C33 H33A 0.9900
C33 H33B 0.9900
C34 H34A 0.9800
C34 H34B 0.9800
C34 H34C 0.9800
C35 C36 1.535(2)
C35 H35A 0.9900
C35 H35B 0.9900
C36 H36A 0.9800
C36 H36B 0.9800
C36 H36C 0.9800
C37 C42 1.396(2)
C37 C38 1.398(2)
C38 C39 1.380(2)
C38 H38 0.9500
C39 C40 1.403(2)
C39 H39 0.9500
C40 C41 1.398(2)
C40 C43 1.444(2)
C41 C42 1.390(2)
C41 H41 0.9500
C42 H42 0.9500
C43 C44 1.194(2)
C44 C45 1.443(2)
C45 C46 1.393(2)
C45 C50 1.395(2)
C46 C47 1.389(2)
C46 H46 0.9500
C47 C48 1.383(3)
C47 H47 0.9500
C48 C49 1.385(3)
C48 H48 0.9500
C49 C50 1.386(2)
C49 H49 0.9500
C50 H50 0.9500
C1S Cl1 1.7461(19)
C1S Cl3 1.7578(19)
C1S Cl2 1.762(2)
C1S H1S 1.0000
